data_4075501
loop_
_publ_author_name
'Gao, Ye'
'Twamley, Brendan'
'Shreeve, Jean'ne M.'

_publ_section_title
;
 Supramolecular Networks Using Ferrocenyl Ditriazole and Diimidazole
 Bridges
;
_journal_issue 14
_journal_name_full Organometallics
_journal_page_first 3364
_journal_paper_doi 10.1021/om060327u
_journal_volume 25
_journal_year 2006
_chemical_formula_moiety 'C16 H16 Cl2 Fe N6 Zn'
_chemical_formula_sum 'C16 H16 Cl2 Fe N6 Zn'
_chemical_formula_weight 484.47
_chemical_name_common (Fec-CH2-triazole)ZnCl2)n
_chemical_name_systematic
; 
 ? 
;
_space_group_IT_number 2
_symmetry_cell_setting triclinic
_symmetry_space_group_name_Hall '-P 1'
_symmetry_space_group_name_H-M 'P -1'
_atom_sites_solution_hydrogens geom
_atom_sites_solution_primary direct
_atom_sites_solution_secondary difmap
_audit_creation_method SHELXL-97
_cell_angle_alpha 71.008(1)
_cell_angle_beta 75.759(1)
_cell_angle_gamma 84.464(1)
_cell_formula_units_Z 2
_cell_length_a 7.3608(4)
_cell_length_b 11.1924(6)
_cell_length_c 12.0129(6)
_cell_measurement_reflns_used 5299
_cell_measurement_temperature 86(2)
_cell_measurement_theta_max 30.00
_cell_measurement_theta_min 2.85
_cell_volume 906.91(8)
_computing_cell_refinement 'Bruker SAINT+ v. 6.45'
_computing_data_collection 'Bruker SMART v. 5.626'
_computing_data_reduction 'Bruker SAINT+ v. 6.45'
_computing_molecular_graphics 'XP, Bruker SHELXTL v. 6.12'
_computing_publication_material 'XCIF, Bruker SHELXTL v. 6.12'
_computing_structure_refinement 'XL, Bruker SHELXTL v. 6.12'
_computing_structure_solution 'XS, Bruker SHELXTL v. 6.12'
_diffrn_ambient_temperature 86(2)
_diffrn_detector_area_resol_mean 8.3
_diffrn_measured_fraction_theta_full 0.998
_diffrn_measured_fraction_theta_max 0.998
_diffrn_measurement_device_type 'Bruker/Siemens SMART APEX'
_diffrn_measurement_method \w
_diffrn_radiation_monochromator graphite
_diffrn_radiation_source 'normal-focus sealed tube'
_diffrn_radiation_type MoK\a
_diffrn_radiation_wavelength 0.71073
_diffrn_reflns_av_R_equivalents 0.0203
_diffrn_reflns_av_sigmaI/netI 0.0222
_diffrn_reflns_limit_h_max 9
_diffrn_reflns_limit_h_min -9
_diffrn_reflns_limit_k_max 14
_diffrn_reflns_limit_k_min -14
_diffrn_reflns_limit_l_max 15
_diffrn_reflns_limit_l_min -15
_diffrn_reflns_number 13387
_diffrn_reflns_theta_full 27.50
_diffrn_reflns_theta_max 27.50
_diffrn_reflns_theta_min 1.84
_diffrn_standards_number 0
_exptl_absorpt_coefficient_mu 2.430
_exptl_absorpt_correction_T_max 0.712
_exptl_absorpt_correction_T_min 0.392
_exptl_absorpt_correction_type multi-scan
_exptl_absorpt_process_details 'SADABS; Bruker, 2001'
_exptl_crystal_colour orange
_exptl_crystal_density_diffrn 1.774
_exptl_crystal_density_method 'not measured'
_exptl_crystal_description prism
_exptl_crystal_F_000 488
_exptl_crystal_size_max 0.41
_exptl_crystal_size_mid 0.41
_exptl_crystal_size_min 0.14
_refine_diff_density_max 0.386
_refine_diff_density_min -0.264
_refine_diff_density_rms 0.064
_refine_ls_extinction_method none
_refine_ls_goodness_of_fit_ref 1.024
_refine_ls_hydrogen_treatment constr
_refine_ls_matrix_type full
_refine_ls_number_parameters 238
_refine_ls_number_reflns 4180
_refine_ls_number_restraints 0
_refine_ls_restrained_S_all 1.024
_refine_ls_R_factor_all 0.0221
_refine_ls_R_factor_gt 0.0211
_refine_ls_shift/su_max 0.000
_refine_ls_shift/su_mean 0.000
_refine_ls_structure_factor_coef Fsqd
_refine_ls_weighting_details 'calc w=1/[\s^2^(Fo^2^)+(0.0278P)^2^+0.5217P] where P=(Fo^2^+2Fc^2^)/3'
_refine_ls_weighting_scheme calc
_refine_ls_wR_factor_gt 0.0539
_refine_ls_wR_factor_ref 0.0545
_reflns_number_gt 3999
_reflns_number_total 4180
_reflns_threshold_expression I>2\s(I)
_cod_data_source_file om060327usi20060417_023348.cif
_cod_data_source_block bt700_compoun5
_cod_depositor_comments
;
The following automatic conversions were performed:

'_symmetry_cell_setting' value 'Triclinic' changed to 'triclinic'
according to /home/saulius/struct/CIF-dictionaries/cif_core.dic
dictionary named 'cif_core.dic' version 2.4.1 from 2010-06-29.

Automatic conversion script
Id: cif_fix_values 1715 2011-07-08 13:25:40Z adriana 
;
_cod_original_sg_symbol_H-M P-1
_cod_database_code 4075501

loop_
_symmetry_equiv_pos_as_xyz
'x, y, z'
'-x, -y, -z'

loop_
_atom_site_label
_atom_site_type_symbol
_atom_site_fract_x
_atom_site_fract_y
_atom_site_fract_z
_atom_site_U_iso_or_equiv
_atom_site_adp_type
_atom_site_occupancy
_atom_site_symmetry_multiplicity
_atom_site_calc_flag
_atom_site_refinement_flags
C1 C 0.5199(2) -0.15866(14) 0.44726(14) 0.0150(3) Uani 1 1 d .
H1 H 0.4279 -0.1884 0.4199 0.018 Uiso 1 1 calc R
C2 C 0.5358(2) -0.19106(14) 0.56958(14) 0.0179(3) Uani 1 1 d .
H2 H 0.4554 -0.2455 0.6382 0.021 Uiso 1 1 calc R
C3 C 0.6937(2) -0.12723(15) 0.57067(14) 0.0177(3) Uani 1 1 d .
H3 H 0.7378 -0.1325 0.6401 0.021 Uiso 1 1 calc R
C4 C 0.7738(2) -0.05428(15) 0.44954(14) 0.0149(3) Uani 1 1 d .
H4 H 0.8799 -0.0019 0.4241 0.018 Uiso 1 1 calc R
C5 C 0.6667(2) -0.07368(14) 0.37318(13) 0.0125(3) Uani 1 1 d .
C6 C 0.7176(2) -0.01970(14) 0.23774(13) 0.0134(3) Uani 1 1 d .
H6A H 0.7907 0.0579 0.2149 0.016 Uiso 1 1 calc R
H6B H 0.7990 -0.0814 0.2043 0.016 Uiso 1 1 calc R
C9 C 0.3207(2) -0.01714(14) 0.12563(14) 0.0152(3) Uani 1 1 d .
H9 H 0.2273 -0.0558 0.1073 0.018 Uiso 1 1 calc R
C11 C 0.4757(2) 0.12332(14) 0.14287(13) 0.0122(3) Uani 1 1 d .
H11 H 0.5193 0.2012 0.1412 0.015 Uiso 1 1 calc R
C13 C 0.3049(2) 0.51352(14) -0.05896(13) 0.0127(3) Uani 1 1 d .
H13 H 0.2074 0.5511 -0.0124 0.015 Uiso 1 1 calc R
C16 C 0.4637(2) 0.37698(14) -0.13248(13) 0.0133(3) Uani 1 1 d .
H16 H 0.5067 0.3014 -0.1511 0.016 Uiso 1 1 calc R
C17 C 0.7384(2) 0.51553(14) -0.26266(13) 0.0144(3) Uani 1 1 d .
H17A H 0.8363 0.4838 -0.2160 0.017 Uiso 1 1 calc R
H17B H 0.7504 0.6084 -0.2982 0.017 Uiso 1 1 calc R
C18 C 0.7703(2) 0.45822(14) -0.36201(13) 0.0121(3) Uani 1 1 d .
C19 C 0.7151(2) 0.51244(14) -0.47436(14) 0.0138(3) Uani 1 1 d .
H19 H 0.6420 0.5875 -0.4960 0.017 Uiso 1 1 calc R
C20 C 0.7891(2) 0.43399(15) -0.54803(14) 0.0158(3) Uani 1 1 d .
H20 H 0.7742 0.4478 -0.6276 0.019 Uiso 1 1 calc R
C21 C 0.8896(2) 0.33113(14) -0.48172(14) 0.0162(3) Uani 1 1 d .
H21 H 0.9537 0.2648 -0.5096 0.019 Uiso 1 1 calc R
C22 C 0.8771(2) 0.34531(14) -0.36652(14) 0.0145(3) Uani 1 1 d .
H22 H 0.9302 0.2897 -0.3037 0.017 Uiso 1 1 calc R
Cl1 Cl -0.03074(5) 0.27828(3) 0.22593(3) 0.01528(8) Uani 1 1 d .
Cl2 Cl -0.05183(5) 0.21100(4) -0.05162(3) 0.01636(8) Uani 1 1 d .
Fe1 Fe 0.5000 0.0000 0.5000 0.01076(7) Uani 1 2 d S
Fe2 Fe 1.0000 0.5000 -0.5000 0.00972(7) Uani 1 2 d S
N7 N 0.55467(17) 0.01109(11) 0.18331(11) 0.0115(2) Uani 1 1 d .
N8 N 0.45683(19) -0.08115(12) 0.17320(12) 0.0151(3) Uani 1 1 d .
N10 N 0.32556(17) 0.11007(12) 0.10479(11) 0.0125(2) Uani 1 1 d .
N12 N 0.30462(17) 0.39011(12) -0.05423(11) 0.0120(2) Uani 1 1 d .
N14 N 0.45203(17) 0.57578(12) -0.13376(11) 0.0129(2) Uani 1 1 d .
N15 N 0.55196(17) 0.48628(12) -0.17994(11) 0.0119(2) Uani 1 1 d .
Zn1 Zn 0.13343(2) 0.247550(15) 0.055439(14) 0.01048(5) Uani 1 1 d .

loop_
_atom_site_aniso_label
_atom_site_aniso_U_11
_atom_site_aniso_U_22
_atom_site_aniso_U_33
_atom_site_aniso_U_23
_atom_site_aniso_U_13
_atom_site_aniso_U_12
C1 0.0159(7) 0.0112(7) 0.0159(7) -0.0040(6) -0.0010(6) 0.0008(5)
C2 0.0219(8) 0.0121(7) 0.0149(7) -0.0014(6) -0.0009(6) 0.0041(6)
C3 0.0182(7) 0.0203(8) 0.0141(7) -0.0061(6) -0.0054(6) 0.0096(6)
C4 0.0113(7) 0.0183(7) 0.0152(7) -0.0062(6) -0.0036(6) 0.0040(6)
C5 0.0116(7) 0.0118(6) 0.0132(7) -0.0041(5) -0.0020(5) 0.0027(5)
C6 0.0106(7) 0.0162(7) 0.0123(7) -0.0040(6) -0.0017(5) 0.0008(5)
C9 0.0172(7) 0.0136(7) 0.0163(7) -0.0060(6) -0.0040(6) -0.0027(6)
C11 0.0138(7) 0.0117(6) 0.0096(6) -0.0031(5) -0.0002(5) -0.0010(5)
C13 0.0127(7) 0.0131(7) 0.0121(7) -0.0044(5) -0.0027(5) 0.0013(5)
C16 0.0138(7) 0.0123(7) 0.0133(7) -0.0050(5) -0.0001(5) -0.0023(5)
C17 0.0123(7) 0.0163(7) 0.0138(7) -0.0051(6) 0.0015(6) -0.0055(5)
C18 0.0090(6) 0.0135(7) 0.0121(7) -0.0036(5) 0.0016(5) -0.0039(5)
C19 0.0088(6) 0.0163(7) 0.0159(7) -0.0050(6) -0.0015(5) -0.0013(5)
C20 0.0120(7) 0.0217(8) 0.0157(7) -0.0088(6) -0.0010(6) -0.0046(6)
C21 0.0127(7) 0.0139(7) 0.0218(8) -0.0089(6) 0.0024(6) -0.0042(6)
C22 0.0137(7) 0.0110(7) 0.0154(7) -0.0016(5) 0.0003(5) -0.0028(5)
Cl1 0.01379(17) 0.02034(18) 0.01283(17) -0.00797(14) -0.00112(13) -0.00073(13)
Cl2 0.01698(17) 0.01948(18) 0.01521(17) -0.00679(14) -0.00523(13) -0.00369(14)
Fe1 0.01041(14) 0.01036(14) 0.01021(14) -0.00224(11) -0.00201(11) 0.00169(10)
Fe2 0.00814(13) 0.01040(14) 0.00992(14) -0.00321(11) -0.00036(10) -0.00112(10)
N7 0.0121(6) 0.0114(6) 0.0111(6) -0.0041(5) -0.0016(5) -0.0013(4)
N8 0.0181(6) 0.0123(6) 0.0168(6) -0.0059(5) -0.0045(5) -0.0023(5)
N10 0.0132(6) 0.0126(6) 0.0113(6) -0.0037(5) -0.0021(5) -0.0005(5)
N12 0.0119(6) 0.0123(6) 0.0112(6) -0.0035(5) -0.0016(5) -0.0007(5)
N14 0.0133(6) 0.0123(6) 0.0131(6) -0.0055(5) -0.0018(5) 0.0014(5)
N15 0.0127(6) 0.0124(6) 0.0107(6) -0.0052(5) -0.0003(5) -0.0007(5)
Zn1 0.00989(9) 0.01130(9) 0.00967(9) -0.00273(6) -0.00134(6) -0.00162(6)

loop_
_atom_type_symbol
_atom_type_description
_atom_type_scat_dispersion_real
_atom_type_scat_dispersion_imag
_atom_type_scat_source
C C 0.0033 0.0016 'International Tables Vol C Tables 4.2.6.8 and 6.1.1.4'
H H 0.0000 0.0000 'International Tables Vol C Tables 4.2.6.8 and 6.1.1.4'
N N 0.0061 0.0033 'International Tables Vol C Tables 4.2.6.8 and 6.1.1.4'
Cl Cl 0.1484 0.1585 'International Tables Vol C Tables 4.2.6.8 and 6.1.1.4'
Fe Fe 0.3463 0.8444 'International Tables Vol C Tables 4.2.6.8 and 6.1.1.4'
Zn Zn 0.2839 1.4301 'International Tables Vol C Tables 4.2.6.8 and 6.1.1.4'

loop_
_geom_angle_atom_site_label_1
_geom_angle_atom_site_label_2
_geom_angle_atom_site_label_3
_geom_angle
_geom_angle_site_symmetry_1
_geom_angle_site_symmetry_3
C2 C1 C5 107.98(14) . .
C2 C1 Fe1 69.30(9) . .
C5 C1 Fe1 69.62(8) . .
C2 C1 H1 126.0 . .
C5 C1 H1 126.0 . .
Fe1 C1 H1 126.6 . .
C1 C2 C3 107.86(14) . .
C1 C2 Fe1 69.95(9) . .
C3 C2 Fe1 69.79(9) . .
C1 C2 H2 126.1 . .
C3 C2 H2 126.1 . .
Fe1 C2 H2 125.8 . .
C4 C3 C2 108.13(14) . .
C4 C3 Fe1 69.67(8) . .
C2 C3 Fe1 69.40(9) . .
C4 C3 H3 125.9 . .
C2 C3 H3 125.9 . .
Fe1 C3 H3 126.6 . .
C3 C4 C5 108.01(14) . .
C3 C4 Fe1 69.65(9) . .
C5 C4 Fe1 69.78(8) . .
C3 C4 H4 126.0 . .
C5 C4 H4 126.0 . .
Fe1 C4 H4 126.1 . .
C4 C5 C1 108.02(13) . .
C4 C5 C6 123.40(13) . .
C1 C5 C6 128.38(13) . .
C4 C5 Fe1 69.59(8) . .
C1 C5 Fe1 69.67(8) . .
C6 C5 Fe1 130.16(10) . .
N7 C6 C5 113.41(12) . .
N7 C6 H6A 108.9 . .
C5 C6 H6A 108.9 . .
N7 C6 H6B 108.9 . .
C5 C6 H6B 108.9 . .
H6A C6 H6B 107.7 . .
N8 C9 N10 113.91(13) . .
N8 C9 H9 123.0 . .
N10 C9 H9 123.0 . .
N7 C11 N10 109.41(13) . .
N7 C11 H11 125.3 . .
N10 C11 H11 125.3 . .
N14 C13 N12 113.96(13) . .
N14 C13 H13 123.0 . .
N12 C13 H13 123.0 . .
N15 C16 N12 109.20(13) . .
N15 C16 H16 125.4 . .
N12 C16 H16 125.4 . .
N15 C17 C18 112.44(12) . .
N15 C17 H17A 109.1 . .
C18 C17 H17A 109.1 . .
N15 C17 H17B 109.1 . .
C18 C17 H17B 109.1 . .
H17A C17 H17B 107.8 . .
C19 C18 C22 107.89(13) . .
C19 C18 C17 126.00(14) . .
C22 C18 C17 125.86(14) . .
C19 C18 Fe2 70.06(8) . .
C22 C18 Fe2 70.06(8) . .
C17 C18 Fe2 120.99(10) . .
C20 C19 C18 107.88(13) . .
C20 C19 Fe2 70.23(8) . .
C18 C19 Fe2 68.76(8) . .
C20 C19 H19 126.1 . .
C18 C19 H19 126.1 . .
Fe2 C19 H19 126.5 . .
C19 C20 C21 108.24(13) . .
C19 C20 Fe2 69.10(8) . .
C21 C20 Fe2 69.61(9) . .
C19 C20 H20 125.9 . .
C21 C20 H20 125.9 . .
Fe2 C20 H20 127.0 . .
C22 C21 C20 108.05(13) . .
C22 C21 Fe2 69.20(8) . .
C20 C21 Fe2 69.76(8) . .
C22 C21 H21 126.0 . .
C20 C21 H21 126.0 . .
Fe2 C21 H21 126.6 . .
C21 C22 C18 107.94(13) . .
C21 C22 Fe2 70.13(9) . .
C18 C22 Fe2 68.70(8) . .
C21 C22 H22 126.0 . .
C18 C22 H22 126.0 . .
Fe2 C22 H22 126.7 . .
C2 Fe1 C2 180.00(10) 2_656 .
C2 Fe1 C3 40.81(7) 2_656 2_656
C2 Fe1 C3 139.19(7) . 2_656
C2 Fe1 C3 139.19(7) 2_656 .
C2 Fe1 C3 40.81(7) . .
C3 Fe1 C3 180.00(9) 2_656 .
C2 Fe1 C4 111.33(6) 2_656 .
C2 Fe1 C4 68.67(6) . .
C3 Fe1 C4 139.32(6) 2_656 .
C3 Fe1 C4 40.68(6) . .
C2 Fe1 C4 68.67(6) 2_656 2_656
C2 Fe1 C4 111.33(6) . 2_656
C3 Fe1 C4 40.68(6) 2_656 2_656
C3 Fe1 C4 139.32(6) . 2_656
C4 Fe1 C4 180.00(9) . 2_656
C2 Fe1 C5 111.38(6) 2_656 .
C2 Fe1 C5 68.62(6) . .
C3 Fe1 C5 111.62(6) 2_656 .
C3 Fe1 C5 68.38(6) . .
C4 Fe1 C5 40.63(6) . .
C4 Fe1 C5 139.37(6) 2_656 .
C2 Fe1 C5 68.62(6) 2_656 2_656
C2 Fe1 C5 111.38(6) . 2_656
C3 Fe1 C5 68.38(6) 2_656 2_656
C3 Fe1 C5 111.62(6) . 2_656
C4 Fe1 C5 139.37(6) . 2_656
C4 Fe1 C5 40.63(6) 2_656 2_656
C5 Fe1 C5 180.00(6) . 2_656
C2 Fe1 C1 40.75(6) 2_656 2_656
C2 Fe1 C1 139.25(6) . 2_656
C3 Fe1 C1 68.42(6) 2_656 2_656
C3 Fe1 C1 111.58(6) . 2_656
C4 Fe1 C1 111.54(6) . 2_656
C4 Fe1 C1 68.46(6) 2_656 2_656
C5 Fe1 C1 139.29(6) . 2_656
C5 Fe1 C1 40.71(6) 2_656 2_656
C2 Fe1 C1 139.25(6) 2_656 .
C2 Fe1 C1 40.75(6) . .
C3 Fe1 C1 111.58(6) 2_656 .
C3 Fe1 C1 68.42(6) . .
C4 Fe1 C1 68.46(6) . .
C4 Fe1 C1 111.54(6) 2_656 .
C5 Fe1 C1 40.71(6) . .
C5 Fe1 C1 139.29(6) 2_656 .
C1 Fe1 C1 180.0 2_656 .
C18 Fe2 C18 180.00(8) 2_764 .
C18 Fe2 C19 41.18(6) 2_764 2_764
C18 Fe2 C19 138.82(6) . 2_764
C18 Fe2 C19 138.82(6) 2_764 .
C18 Fe2 C19 41.18(6) . .
C19 Fe2 C19 180.000(15) 2_764 .
C18 Fe2 C22 41.24(6) 2_764 2_764
C18 Fe2 C22 138.76(6) . 2_764
C19 Fe2 C22 69.03(6) 2_764 2_764
C19 Fe2 C22 110.97(6) . 2_764
C18 Fe2 C22 138.76(6) 2_764 .
C18 Fe2 C22 41.24(6) . .
C19 Fe2 C22 110.97(6) 2_764 .
C19 Fe2 C22 69.03(6) . .
C22 Fe2 C22 180.00(9) 2_764 .
C18 Fe2 C21 68.98(6) 2_764 2_764
C18 Fe2 C21 111.02(6) . 2_764
C19 Fe2 C21 68.67(6) 2_764 2_764
C19 Fe2 C21 111.33(6) . 2_764
C22 Fe2 C21 40.67(6) 2_764 2_764
C22 Fe2 C21 139.33(6) . 2_764
C18 Fe2 C21 111.02(6) 2_764 .
C18 Fe2 C21 68.98(6) . .
C19 Fe2 C21 111.33(6) 2_764 .
C19 Fe2 C21 68.67(6) . .
C22 Fe2 C21 139.33(6) 2_764 .
C22 Fe2 C21 40.67(6) . .
C21 Fe2 C21 180.0 2_764 .
C18 Fe2 C20 68.86(6) 2_764 2_764
C18 Fe2 C20 111.14(6) . 2_764
C19 Fe2 C20 40.67(6) 2_764 2_764
C19 Fe2 C20 139.33(6) . 2_764
C22 Fe2 C20 68.51(6) 2_764 2_764
C22 Fe2 C20 111.49(6) . 2_764
C21 Fe2 C20 40.63(6) 2_764 2_764
C21 Fe2 C20 139.37(6) . 2_764
C18 Fe2 C20 111.14(6) 2_764 .
C18 Fe2 C20 68.86(6) . .
C19 Fe2 C20 139.33(6) 2_764 .
C19 Fe2 C20 40.67(6) . .
C22 Fe2 C20 111.49(6) 2_764 .
C22 Fe2 C20 68.51(6) . .
C21 Fe2 C20 139.37(6) 2_764 .
C21 Fe2 C20 40.63(6) . .
C20 Fe2 C20 180.000(1) 2_764 .
C11 N7 N8 110.44(12) . .
C11 N7 C6 128.17(13) . .
N8 N7 C6 121.34(12) . .
C9 N8 N7 102.77(12) . .
C11 N10 C9 103.47(12) . .
C11 N10 Zn1 125.79(10) . .
C9 N10 Zn1 130.02(10) . .
C16 N12 C13 103.56(12) . .
C16 N12 Zn1 124.91(10) . .
C13 N12 Zn1 131.10(10) . .
C13 N14 N15 102.82(12) . .
C16 N15 N14 110.46(12) . .
C16 N15 C17 128.99(13) . .
N14 N15 C17 120.35(12) . .
N12 Zn1 N10 100.28(5) . .
N12 Zn1 Cl1 114.71(4) . .
N10 Zn1 Cl1 105.71(4) . .
N12 Zn1 Cl2 107.89(4) . .
N10 Zn1 Cl2 116.11(4) . .
Cl1 Zn1 Cl2 111.831(15) . .

loop_
_geom_bond_atom_site_label_1
_geom_bond_atom_site_label_2
_geom_bond_distance
_geom_bond_site_symmetry_2
C1 C2 1.426(2) .
C1 C5 1.428(2) .
C1 Fe1 2.0525(15) .
C1 H1 0.9500 .
C2 C3 1.427(2) .
C2 Fe1 2.0438(15) .
C2 H2 0.9500 .
C3 C4 1.424(2) .
C3 Fe1 2.0490(15) .
C3 H3 0.9500 .
C4 C5 1.424(2) .
C4 Fe1 2.0493(15) .
C4 H4 0.9500 .
C5 C6 1.502(2) .
C5 Fe1 2.0517(14) .
C6 N7 1.4644(18) .
C6 H6A 0.9900 .
C6 H6B 0.9900 .
C9 N8 1.311(2) .
C9 N10 1.3654(19) .
C9 H9 0.9500 .
C11 N7 1.3237(19) .
C11 N10 1.3334(19) .
C11 H11 0.9500 .
C13 N14 1.3136(19) .
C13 N12 1.3640(19) .
C13 H13 0.9500 .
C16 N15 1.3268(19) .
C16 N12 1.3387(19) .
C16 H16 0.9500 .
C17 N15 1.4771(18) .
C17 C18 1.491(2) .
C17 H17A 0.9900 .
C17 H17B 0.9900 .
C18 C19 1.430(2) .
C18 C22 1.432(2) .
C18 Fe2 2.0237(14) .
C19 C20 1.424(2) .
C19 Fe2 2.0411(14) .
C19 H19 0.9500 .
C20 C21 1.427(2) .
C20 Fe2 2.0560(15) .
C20 H20 0.9500 .
C21 C22 1.423(2) .
C21 Fe2 2.0540(15) .
C21 H21 0.9500 .
C22 Fe2 2.0417(15) .
C22 H22 0.9500 .
Cl1 Zn1 2.2212(4) .
Cl2 Zn1 2.2347(4) .
Fe1 C2 2.0437(15) 2_656
Fe1 C3 2.0490(15) 2_656
Fe1 C4 2.0493(15) 2_656
Fe1 C5 2.0517(14) 2_656
Fe1 C1 2.0525(15) 2_656
Fe2 C18 2.0237(14) 2_764
Fe2 C19 2.0411(14) 2_764
Fe2 C22 2.0417(15) 2_764
Fe2 C21 2.0540(15) 2_764
Fe2 C20 2.0560(15) 2_764
N7 N8 1.3665(17) .
N10 Zn1 2.0293(13) .
N12 Zn1 2.0180(12) .
N14 N15 1.3679(17) .
